data_8107545
loop_
_publ_author_name
'Li, Shi-Qing'
'Zhou, Jian'
'Dong, Zhang-Chao'
'Pan, Bo Wen'
'Shi, Yang'
'Zhou, Ying'

_publ_section_title
;
 Synthesis and crystal structure of
 (S,E)-4-hydroxy-3-(2-((4aR,6aS,7R,10aS,10bR)-3,3,6a,10b-tetramethyl-8-methylenedecahydro-1H-naphtho[2,1-d][1,3]dioxin-7-yl)ethylidene)dihydrofuran-2(3H)-one,
 C23H34O5
;
_journal_issue 4
_journal_name_full 'Zeitschrift f\"ur Kristallographie - New Crystal Structures'
_journal_page_first 735
_journal_page_last 737
_journal_paper_doi 10.1515/ncrs-2023-0179
_journal_volume 238
_journal_year 2023
_chemical_absolute_configuration ad
_chemical_formula_moiety 'C23 H34 O5'
_chemical_formula_sum 'C23 H34 O5'
_chemical_formula_weight 390.50
_space_group_crystal_system orthorhombic
_space_group_IT_number 19
_space_group_name_Hall 'P 2ac 2ab'
_space_group_name_H-M_alt 'P 21 21 21'
_atom_sites_solution_hydrogens mixed
_atom_sites_solution_primary dual
_cell_angle_alpha 90
_cell_angle_beta 90
_cell_angle_gamma 90
_cell_formula_units_Z 4
_cell_length_a 11.1838(3)
_cell_length_b 11.7824(3)
_cell_length_c 16.3160(5)
_cell_measurement_reflns_used 4631
_cell_measurement_temperature 293.00(10)
_cell_measurement_theta_max 73.7240
_cell_measurement_theta_min 4.5940
_cell_volume 2149.99(10)
_computing_cell_refinement 'CrysAlisPro 1.171.38.43f (Rigaku OD, 2015)'
_computing_data_collection 'CrysAlisPro 1.171.38.43f (Rigaku OD, 2015)'
_computing_data_reduction 'CrysAlisPro 1.171.38.43f (Rigaku OD, 2015)'
_computing_molecular_graphics 'Olex2 1.5-beta (Dolomanov et al., 2009)'
_computing_publication_material 'Olex2 1.5-beta (Dolomanov et al., 2009)'
_computing_structure_refinement 'SHELXL 2018/3 (Sheldrick, 2015)'
_computing_structure_solution 'SHELXT 2018/2 (Sheldrick, 2018)'
_diffrn_ambient_environment air
_diffrn_ambient_temperature 293.00(10)
_diffrn_detector 'CCD plate'
_diffrn_detector_area_resol_mean 5.2684
_diffrn_detector_type AtlasS2
_diffrn_measured_fraction_theta_full 1.000
_diffrn_measured_fraction_theta_max 0.982
_diffrn_measurement_details
;
List of Runs (angles in degrees, time in seconds):

  # Type    Start    End  Width  t~exp~   \w     \q     \k     \f   Frames
--------------------------------------------------------------------------
  1  \w   -115.00 -17.00   1.00    1.00    --  -40.92 -37.00  60.00   98
  2  \w      1.00  82.00   1.00    1.00    --   40.92 -99.00  30.00   81
  3  \w      1.00  82.00   1.00    1.00    --   40.92 -99.00-120.00   81
  4  \w    103.00 132.00   1.00    2.10    --  107.58 -77.00-150.00   29
  5  \w     87.00 177.00   1.00    2.10    --  107.58  45.00   0.00   90
  6  \w     25.00  89.00   1.00    2.10    --  107.58 -94.00 -90.00   64
  7  \w     46.00 159.00   1.00    2.10    --  107.58 -15.00   0.00  113
  8  \w     43.00 130.00   1.00    2.10    --  107.58 -45.00  60.00   87
;
_diffrn_measurement_device 'four-circle diffractometer'
_diffrn_measurement_device_type 'SuperNova, Dual, Cu at zero, AtlasS2'
_diffrn_measurement_method '\w scans'
_diffrn_orient_matrix_type 'CrysAlisPro convention (1999,Acta A55,543-557)'
_diffrn_orient_matrix_UB_11 -0.0850272000
_diffrn_orient_matrix_UB_12 0.0544224000
_diffrn_orient_matrix_UB_13 -0.0631140000
_diffrn_orient_matrix_UB_21 0.0614879000
_diffrn_orient_matrix_UB_22 -0.0673544000
_diffrn_orient_matrix_UB_23 -0.0690638000
_diffrn_orient_matrix_UB_31 -0.0894023000
_diffrn_orient_matrix_UB_32 -0.0979268000
_diffrn_orient_matrix_UB_33 0.0123708000
_diffrn_radiation_monochromator mirror
_diffrn_radiation_probe x-ray
_diffrn_radiation_type 'Cu K\a'
_diffrn_radiation_wavelength 1.54184
_diffrn_reflns_av_R_equivalents 0.0254
_diffrn_reflns_av_unetI/netI 0.0350
_diffrn_reflns_Laue_measured_fraction_full 1.000
_diffrn_reflns_Laue_measured_fraction_max 0.982
_diffrn_reflns_limit_h_max 13
_diffrn_reflns_limit_h_min -13
_diffrn_reflns_limit_k_max 10
_diffrn_reflns_limit_k_min -14
_diffrn_reflns_limit_l_max 20
_diffrn_reflns_limit_l_min -19
_diffrn_reflns_number 8110
_diffrn_reflns_point_group_measured_fraction_full 0.999
_diffrn_reflns_point_group_measured_fraction_max 0.970
_diffrn_reflns_theta_full 67.684
_diffrn_reflns_theta_max 73.887
_diffrn_reflns_theta_min 4.629
_diffrn_source 'micro-focus sealed X-ray tube'
_diffrn_source_type 'SuperNova (Cu) X-ray Source'
_exptl_absorpt_coefficient_mu 0.672
_exptl_absorpt_correction_T_max 1.00000
_exptl_absorpt_correction_T_min 0.69726
_exptl_absorpt_correction_type multi-scan
_exptl_absorpt_process_details
;
CrysAlisPro 1.171.38.43f (Rigaku Oxford Diffraction, 2015)
Empirical absorption correction using spherical harmonics,
 implemented in SCALE3 ABSPACK scaling algorithm.
;
_exptl_crystal_colour 'light colourless'
_exptl_crystal_density_diffrn 1.206
_exptl_crystal_description block
_exptl_crystal_F_000 848
_exptl_crystal_size_max 0.14
_exptl_crystal_size_mid 0.12
_exptl_crystal_size_min 0.11
_refine_diff_density_max 0.128
_refine_diff_density_min -0.164
_refine_diff_density_rms 0.032
_refine_ls_abs_structure_details
;
 Flack x determined using 1351 quotients [(I+)-(I-)]/[(I+)+(I-)]
 (Parsons, Flack and Wagner, Acta Cryst. B69 (2013) 249-259).
;
_refine_ls_abs_structure_Flack 0.05(16)
_refine_ls_extinction_coef .
_refine_ls_extinction_method none
_refine_ls_goodness_of_fit_ref 1.055
_refine_ls_hydrogen_treatment mixed
_refine_ls_matrix_type full
_refine_ls_number_parameters 266
_refine_ls_number_reflns 4232
_refine_ls_number_restraints 0
_refine_ls_restrained_S_all 1.055
_refine_ls_R_factor_all 0.0493
_refine_ls_R_factor_gt 0.0399
_refine_ls_shift/su_max 0.000
_refine_ls_shift/su_mean 0.000
_refine_ls_structure_factor_coef Fsqd
_refine_ls_weighting_details 'w=1/[\s^2^(Fo^2^)+(0.0608P)^2^+0.0402P] where P=(Fo^2^+2Fc^2^)/3'
_refine_ls_weighting_scheme calc
_refine_ls_wR_factor_gt 0.1052
_refine_ls_wR_factor_ref 0.1097
_reflns_Friedel_coverage 0.739
_reflns_Friedel_fraction_full 0.999
_reflns_Friedel_fraction_max 0.954
_reflns_number_gt 3679
_reflns_number_total 4232
_reflns_threshold_expression 'I > 2\s(I)'
_cod_data_source_file suppl_j_ncrs-2023-0179_suppl.cif
_cod_data_source_block exp_4539
_cod_database_code 8107545
_shelx_space_group_comment
;
The symmetry employed for this shelxl refinement is uniquely defined
by the following loop, which should always be used as a source of
symmetry information in preference to the above space-group names.
They are only intended as comments.
;
_olex2_refinement_description
;
1. Fixed Uiso
 At 1.2 times of:
  All C(H) groups, All C(H,H) groups
 At 1.5 times of:
  All C(H,H,H) groups, All O(H) groups
2.a Ternary CH refined with riding coordinates:
 C3(H3A), C7(H7), C11(H11), C15(H15)
2.b Secondary CH2 refined with riding coordinates:
 C2(H2A,H2B), C4(H4A,H4B), C5(H5A,H5B), C8(H8A,H8B), C9(H9A,H9B), C12(H12A,
 H12B), C16(H16A,H16B)
2.c Aromatic/amide H refined with riding coordinates:
 C13(H13)
2.d Idealised Me refined as rotating group:
 C19(H19A,H19B,H19C), C20(H20A,H20B,H20C), C21(H21A,H21B,H21C), C22(H22A,H22B,
 H22C)
2.e Idealised tetrahedral OH refined as rotating group:
 O3(H3)
;
_olex2_submission_special_instructions 'No special instructions were received'
_oxdiff_exptl_absorpt_empirical_details
;
Empirical correction (ABSPACK) includes:
- Absorption correction using spherical harmonics
- Frame scaling
;
_oxdiff_exptl_absorpt_empirical_full_max 1.409
_oxdiff_exptl_absorpt_empirical_full_min 0.527

loop_
_space_group_symop_operation_xyz
'x, y, z'
'-x+1/2, -y, z+1/2'
'-x, y+1/2, -z+1/2'
'x+1/2, -y+1/2, -z'

loop_
_atom_site_label
_atom_site_type_symbol
_atom_site_fract_x
_atom_site_fract_y
_atom_site_fract_z
_atom_site_U_iso_or_equiv
_atom_site_adp_type
_atom_site_occupancy
_atom_site_site_symmetry_order
_atom_site_calc_flag
_atom_site_refinement_flags_posn
_atom_site_refinement_flags_adp
_atom_site_refinement_flags_occupancy
_atom_site_disorder_assembly
_atom_site_disorder_group
O1 O 0.18819(17) 0.59727(18) 0.50066(12) 0.0619(5) Uani 1 1 d . . . . .
O2 O 0.34093(16) 0.48648(15) 0.44532(11) 0.0528(4) Uani 1 1 d . . . . .
O3 O 0.8734(3) 0.21889(18) 0.7631(2) 0.1146(12) Uani 1 1 d . . . . .
H3 H 0.862456 0.149198 0.770993 0.172 Uiso 1 1 calc R U . . .
O4 O 1.14370(19) 0.29991(16) 0.72856(14) 0.0678(6) Uani 1 1 d . . . . .
O5 O 1.12454(19) 0.48536(16) 0.71378(14) 0.0666(5) Uani 1 1 d . . . . .
C1 C 0.3919(2) 0.65135(19) 0.52992(15) 0.0455(5) Uani 1 1 d . . . . .
C2 C 0.2728(2) 0.6107(2) 0.56600(17) 0.0537(6) Uani 1 1 d . . . . .
H2A H 0.284310 0.537431 0.594655 0.064 Uiso 1 1 calc R U . . .
H2B H 0.242667 0.666830 0.606141 0.064 Uiso 1 1 calc R U . . .
C3 C 0.4051(2) 0.5924(2) 0.44584(15) 0.0487(6) Uani 1 1 d . . . . .
H3A H 0.370981 0.643034 0.402560 0.058 Uiso 1 1 calc R U . . .
C4 C 0.5335(2) 0.5688(2) 0.42584(16) 0.0535(6) Uani 1 1 d . . . . .
H4A H 0.577276 0.641747 0.423400 0.064 Uiso 1 1 calc R U . . .
H4B H 0.537755 0.533627 0.370809 0.064 Uiso 1 1 calc R U . . .
C5 C 0.5961(2) 0.4908(2) 0.48740(15) 0.0509(6) Uani 1 1 d . . . . .
H5A H 0.683545 0.501057 0.481656 0.061 Uiso 1 1 calc R U . . .
H5B H 0.577564 0.411113 0.472834 0.061 Uiso 1 1 calc R U . . .
C6 C 0.5619(2) 0.50988(18) 0.57861(14) 0.0401(5) Uani 1 1 d . . . . .
C7 C 0.5006(2) 0.62818(17) 0.58752(15) 0.0413(5) Uani 1 1 d . . . . .
H7 H 0.562891 0.684578 0.570861 0.050 Uiso 1 1 calc R U . . .
C8 C 0.4722(2) 0.6559(2) 0.67701(16) 0.0514(6) Uani 1 1 d . . . . .
H8A H 0.435744 0.732307 0.680258 0.062 Uiso 1 1 calc R U . . .
H8B H 0.413328 0.600375 0.698190 0.062 Uiso 1 1 calc R U . . .
C9 C 0.5845(3) 0.6526(2) 0.73036(18) 0.0576(7) Uani 1 1 d . . . . .
H9A H 0.637532 0.716561 0.715312 0.069 Uiso 1 1 calc R U . . .
H9B H 0.561684 0.661796 0.788597 0.069 Uiso 1 1 calc R U . . .
C10 C 0.6511(2) 0.5425(2) 0.71985(15) 0.0469(6) Uani 1 1 d . . . . .
C11 C 0.6781(2) 0.51401(18) 0.63154(14) 0.0424(5) Uani 1 1 d . . . . .
H11 H 0.725091 0.579767 0.610022 0.051 Uiso 1 1 calc R U . . .
C12 C 0.7600(2) 0.4100(2) 0.62167(18) 0.0527(6) Uani 1 1 d . . . . .
H12A H 0.726785 0.345966 0.653742 0.063 Uiso 1 1 calc R U . . .
H12B H 0.761488 0.387022 0.563307 0.063 Uiso 1 1 calc R U . . .
C13 C 0.8845(2) 0.43309(19) 0.64961(15) 0.0469(5) Uani 1 1 d . . . . .
H13 H 0.911699 0.509174 0.644581 0.056 Uiso 1 1 calc R U . . .
C14 C 0.9612(2) 0.35955(19) 0.68054(14) 0.0425(5) Uani 1 1 d . . . . .
C15 C 0.9476(3) 0.2341(2) 0.69551(18) 0.0532(6) Uani 1 1 d . . . . .
H15 H 0.914420 0.195072 0.646079 0.064 Uiso 1 1 calc R U . . .
C16 C 1.0753(3) 0.1998(3) 0.7104(3) 0.0889(13) Uani 1 1 d . . . . .
H16A H 1.079593 0.146010 0.756851 0.107 Uiso 1 1 calc R U . . .
H16B H 1.108022 0.161897 0.661088 0.107 Uiso 1 1 calc R U . . .
C17 C 1.0814(2) 0.3925(2) 0.70781(15) 0.0472(6) Uani 1 1 d . . . . .
C18 C 0.2140(2) 0.5019(3) 0.45048(17) 0.0603(7) Uani 1 1 d . . . . .
C19 C 0.1605(3) 0.5272(4) 0.3672(2) 0.0842(11) Uani 1 1 d . . . . .
H19A H 0.199790 0.594024 0.343618 0.126 Uiso 1 1 calc R U . . .
H19B H 0.074744 0.542166 0.373134 0.126 Uiso 1 1 calc R U . . .
H19C H 0.172359 0.461885 0.330914 0.126 Uiso 1 1 calc R U . . .
C20 C 0.1664(4) 0.3932(3) 0.4883(3) 0.0839(10) Uani 1 1 d . . . . .
H20A H 0.189874 0.328359 0.454273 0.126 Uiso 1 1 calc R U . . .
H20B H 0.079029 0.396994 0.491570 0.126 Uiso 1 1 calc R U . . .
H20C H 0.199667 0.384040 0.543484 0.126 Uiso 1 1 calc R U . . .
C21 C 0.3847(3) 0.7798(2) 0.5146(2) 0.0659(8) Uani 1 1 d . . . . .
H21A H 0.384082 0.819940 0.567138 0.099 Uiso 1 1 calc R U . . .
H21B H 0.311204 0.797247 0.484335 0.099 Uiso 1 1 calc R U . . .
H21C H 0.454091 0.804028 0.482371 0.099 Uiso 1 1 calc R U . . .
C22 C 0.4842(2) 0.41017(19) 0.60855(17) 0.0504(6) Uani 1 1 d . . . . .
H22A H 0.457706 0.424817 0.664817 0.076 Uiso 1 1 calc R U . . .
H22B H 0.531172 0.339984 0.607097 0.076 Uiso 1 1 calc R U . . .
H22C H 0.414299 0.402301 0.572780 0.076 Uiso 1 1 calc R U . . .
C23 C 0.6814(3) 0.4788(3) 0.78361(19) 0.0614(7) Uani 1 1 d . . . . .
H23A H 0.665(3) 0.515(3) 0.842(2) 0.074(10) Uiso 1 1 d . . . . .
H23B H 0.731(3) 0.407(3) 0.779(2) 0.074(10) Uiso 1 1 d . . . . .

loop_
_atom_site_aniso_label
_atom_site_aniso_U_11
_atom_site_aniso_U_22
_atom_site_aniso_U_33
_atom_site_aniso_U_23
_atom_site_aniso_U_13
_atom_site_aniso_U_12
O1 0.0386(10) 0.0788(12) 0.0682(12) -0.0162(10) -0.0030(9) 0.0089(9)
O2 0.0434(10) 0.0615(10) 0.0536(10) -0.0102(8) -0.0014(8) 0.0016(8)
O3 0.165(3) 0.0482(12) 0.130(2) 0.0230(13) 0.079(2) 0.0086(15)
O4 0.0574(13) 0.0555(10) 0.0905(15) -0.0065(10) -0.0252(11) 0.0150(9)
O5 0.0564(12) 0.0528(10) 0.0906(14) -0.0058(9) -0.0034(11) -0.0050(9)
C1 0.0407(14) 0.0432(11) 0.0527(13) 0.0007(9) 0.0002(10) 0.0066(10)
C2 0.0428(14) 0.0628(15) 0.0554(14) -0.0114(12) 0.0015(11) 0.0065(11)
C3 0.0455(15) 0.0549(13) 0.0458(13) 0.0039(10) -0.0036(10) 0.0028(11)
C4 0.0451(15) 0.0686(15) 0.0468(14) 0.0057(11) 0.0052(11) 0.0037(12)
C5 0.0449(14) 0.0604(14) 0.0474(13) -0.0048(11) 0.0000(10) 0.0132(11)
C6 0.0388(12) 0.0377(10) 0.0439(11) 0.0003(9) -0.0005(9) 0.0024(9)
C7 0.0396(12) 0.0367(10) 0.0475(12) 0.0010(8) -0.0015(10) 0.0014(9)
C8 0.0509(16) 0.0517(12) 0.0516(13) -0.0094(11) -0.0022(11) 0.0088(11)
C9 0.0629(18) 0.0552(14) 0.0548(14) -0.0122(11) -0.0086(13) 0.0003(13)
C10 0.0426(14) 0.0470(12) 0.0510(13) 0.0023(9) -0.0060(10) -0.0066(10)
C11 0.0416(13) 0.0366(10) 0.0490(13) 0.0045(9) -0.0021(10) -0.0006(9)
C12 0.0514(16) 0.0419(11) 0.0647(16) -0.0003(11) -0.0116(12) 0.0071(10)
C13 0.0485(15) 0.0390(10) 0.0532(13) 0.0026(9) -0.0010(11) 0.0035(10)
C14 0.0436(14) 0.0397(10) 0.0442(11) -0.0004(9) 0.0017(10) 0.0038(9)
C15 0.0592(17) 0.0396(11) 0.0608(15) -0.0009(10) -0.0015(12) 0.0044(10)
C16 0.082(2) 0.0458(14) 0.139(4) -0.0026(18) -0.038(2) 0.0129(15)
C17 0.0474(14) 0.0467(12) 0.0476(12) -0.0011(10) 0.0006(10) 0.0060(10)
C18 0.0425(15) 0.0784(19) 0.0600(16) -0.0173(14) 0.0006(11) -0.0020(14)
C19 0.052(2) 0.132(3) 0.069(2) -0.019(2) -0.0153(15) 0.003(2)
C20 0.066(2) 0.089(2) 0.097(3) -0.022(2) 0.0109(19) -0.0241(18)
C21 0.0665(19) 0.0476(14) 0.084(2) 0.0055(13) -0.0167(16) 0.0142(13)
C22 0.0488(15) 0.0389(11) 0.0637(15) 0.0028(10) -0.0046(12) -0.0040(10)
C23 0.0571(17) 0.0700(17) 0.0571(17) 0.0143(14) -0.0038(13) -0.0040(14)

loop_
_atom_type_symbol
_atom_type_description
_atom_type_scat_dispersion_real
_atom_type_scat_dispersion_imag
_atom_type_scat_source
C C 0.0181 0.0091 'International Tables Vol C Tables 4.2.6.8 and 6.1.1.4'
H H 0.0000 0.0000 'International Tables Vol C Tables 4.2.6.8 and 6.1.1.4'
O O 0.0492 0.0322 'International Tables Vol C Tables 4.2.6.8 and 6.1.1.4'

loop_
_geom_angle_atom_site_label_1
_geom_angle_atom_site_label_2
_geom_angle_atom_site_label_3
_geom_angle
_geom_angle_site_symmetry_1
_geom_angle_site_symmetry_3
C18 O1 C2 112.4(2) . .
C18 O2 C3 112.6(2) . .
C15 O3 H3 109.5 . .
C17 O4 C16 109.9(2) . .
C2 C1 C3 106.5(2) . .
C2 C1 C7 113.0(2) . .
C2 C1 C21 109.0(2) . .
C3 C1 C7 112.42(19) . .
C21 C1 C3 107.6(2) . .
C21 C1 C7 108.1(2) . .
O1 C2 C1 108.8(2) . .
O1 C2 H2A 109.9 . .
O1 C2 H2B 109.9 . .
C1 C2 H2A 109.9 . .
C1 C2 H2B 109.9 . .
H2A C2 H2B 108.3 . .
O2 C3 C1 110.3(2) . .
O2 C3 H3A 108.8 . .
O2 C3 C4 108.4(2) . .
C1 C3 H3A 108.8 . .
C4 C3 C1 111.6(2) . .
C4 C3 H3A 108.8 . .
C3 C4 H4A 108.8 . .
C3 C4 H4B 108.8 . .
C3 C4 C5 114.0(2) . .
H4A C4 H4B 107.6 . .
C5 C4 H4A 108.8 . .
C5 C4 H4B 108.8 . .
C4 C5 H5A 108.4 . .
C4 C5 H5B 108.4 . .
C4 C5 C6 115.4(2) . .
H5A C5 H5B 107.5 . .
C6 C5 H5A 108.4 . .
C6 C5 H5B 108.4 . .
C5 C6 C7 109.09(18) . .
C5 C6 C11 109.27(19) . .
C7 C6 C11 106.63(17) . .
C22 C6 C5 109.4(2) . .
C22 C6 C7 113.82(19) . .
C22 C6 C11 108.53(18) . .
C1 C7 H7 105.2 . .
C6 C7 C1 116.26(18) . .
C6 C7 H7 105.2 . .
C8 C7 C1 112.0(2) . .
C8 C7 C6 111.77(19) . .
C8 C7 H7 105.2 . .
C7 C8 H8A 109.3 . .
C7 C8 H8B 109.3 . .
H8A C8 H8B 108.0 . .
C9 C8 C7 111.5(2) . .
C9 C8 H8A 109.3 . .
C9 C8 H8B 109.3 . .
C8 C9 H9A 109.4 . .
C8 C9 H9B 109.4 . .
H9A C9 H9B 108.0 . .
C10 C9 C8 111.3(2) . .
C10 C9 H9A 109.4 . .
C10 C9 H9B 109.4 . .
C9 C10 C11 113.5(2) . .
C23 C10 C9 121.6(3) . .
C23 C10 C11 124.8(2) . .
C6 C11 H11 105.5 . .
C10 C11 C6 111.6(2) . .
C10 C11 H11 105.5 . .
C10 C11 C12 113.3(2) . .
C12 C11 C6 114.38(19) . .
C12 C11 H11 105.5 . .
C11 C12 H12A 109.2 . .
C11 C12 H12B 109.2 . .
H12A C12 H12B 107.9 . .
C13 C12 C11 112.2(2) . .
C13 C12 H12A 109.2 . .
C13 C12 H12B 109.2 . .
C12 C13 H13 116.4 . .
C14 C13 C12 127.2(2) . .
C14 C13 H13 116.4 . .
C13 C14 C15 129.8(2) . .
C13 C14 C17 122.5(2) . .
C17 C14 C15 107.6(2) . .
O3 C15 C14 108.4(2) . .
O3 C15 H15 111.0 . .
O3 C15 C16 113.8(3) . .
C14 C15 H15 111.0 . .
C16 C15 C14 101.2(2) . .
C16 C15 H15 111.0 . .
O4 C16 C15 108.6(2) . .
O4 C16 H16A 110.0 . .
O4 C16 H16B 110.0 . .
C15 C16 H16A 110.0 . .
C15 C16 H16B 110.0 . .
H16A C16 H16B 108.4 . .
O4 C17 C14 109.8(2) . .
O5 C17 O4 120.9(2) . .
O5 C17 C14 129.3(2) . .
O1 C18 O2 109.6(2) . .
O1 C18 C19 106.3(3) . .
O1 C18 C20 111.2(2) . .
O2 C18 C19 111.3(2) . .
O2 C18 C20 105.3(3) . .
C19 C18 C20 113.1(3) . .
C18 C19 H19A 109.5 . .
C18 C19 H19B 109.5 . .
C18 C19 H19C 109.5 . .
H19A C19 H19B 109.5 . .
H19A C19 H19C 109.5 . .
H19B C19 H19C 109.5 . .
C18 C20 H20A 109.5 . .
C18 C20 H20B 109.5 . .
C18 C20 H20C 109.5 . .
H20A C20 H20B 109.5 . .
H20A C20 H20C 109.5 . .
H20B C20 H20C 109.5 . .
C1 C21 H21A 109.5 . .
C1 C21 H21B 109.5 . .
C1 C21 H21C 109.5 . .
H21A C21 H21B 109.5 . .
H21A C21 H21C 109.5 . .
H21B C21 H21C 109.5 . .
C6 C22 H22A 109.5 . .
C6 C22 H22B 109.5 . .
C6 C22 H22C 109.5 . .
H22A C22 H22B 109.5 . .
H22A C22 H22C 109.5 . .
H22B C22 H22C 109.5 . .
C10 C23 H23A 115.8(18) . .
C10 C23 H23B 124(2) . .
H23A C23 H23B 120(3) . .

loop_
_geom_bond_atom_site_label_1
_geom_bond_atom_site_label_2
_geom_bond_distance
_geom_bond_site_symmetry_2
O1 C2 1.434(3) .
O1 C18 1.421(3) .
O2 C3 1.440(3) .
O2 C18 1.433(4) .
O3 H3 0.8400 .
O3 C15 1.393(4) .
O4 C16 1.436(4) .
O4 C17 1.337(3) .
O5 C17 1.200(3) .
C1 C2 1.533(4) .
C1 C3 1.545(3) .
C1 C7 1.561(3) .
C1 C21 1.536(3) .
C2 H2A 0.9900 .
C2 H2B 0.9900 .
C3 H3A 1.0000 .
C3 C4 1.499(4) .
C4 H4A 0.9900 .
C4 H4B 0.9900 .
C4 C5 1.531(3) .
C5 H5A 0.9900 .
C5 H5B 0.9900 .
C5 C6 1.553(3) .
C6 C7 1.560(3) .
C6 C11 1.561(3) .
C6 C22 1.541(3) .
C7 H7 1.0000 .
C7 C8 1.530(4) .
C8 H8A 0.9900 .
C8 H8B 0.9900 .
C8 C9 1.529(4) .
C9 H9A 0.9900 .
C9 H9B 0.9900 .
C9 C10 1.505(4) .
C10 C11 1.510(3) .
C10 C23 1.327(4) .
C11 H11 1.0000 .
C11 C12 1.539(3) .
C12 H12A 0.9900 .
C12 H12B 0.9900 .
C12 C13 1.491(4) .
C13 H13 0.9500 .
C13 C14 1.320(3) .
C14 C15 1.506(3) .
C14 C17 1.468(4) .
C15 H15 1.0000 .
C15 C16 1.504(4) .
C16 H16A 0.9900 .
C16 H16B 0.9900 .
C18 C19 1.515(5) .
C18 C20 1.518(5) .
C19 H19A 0.9800 .
C19 H19B 0.9800 .
C19 H19C 0.9800 .
C20 H20A 0.9800 .
C20 H20B 0.9800 .
C20 H20C 0.9800 .
C21 H21A 0.9800 .
C21 H21B 0.9800 .
C21 H21C 0.9800 .
C22 H22A 0.9800 .
C22 H22B 0.9800 .
C22 H22C 0.9800 .
C23 H23A 1.06(4) .
C23 H23B 1.01(3) .

loop_
_geom_torsion_atom_site_label_1
_geom_torsion_atom_site_label_2
_geom_torsion_atom_site_label_3
_geom_torsion_atom_site_label_4
_geom_torsion
_geom_torsion_site_symmetry_1
_geom_torsion_site_symmetry_2
_geom_torsion_site_symmetry_3
_geom_torsion_site_symmetry_4
O2 C3 C4 C5 -61.2(3) . . . .
O3 C15 C16 O4 -98.7(3) . . . .
C1 C3 C4 C5 60.4(3) . . . .
C1 C7 C8 C9 -170.2(2) . . . .
C2 O1 C18 O2 -33.8(3) . . . .
C2 O1 C18 C19 -154.2(3) . . . .
C2 O1 C18 C20 82.3(3) . . . .
C2 C1 C3 O2 -27.1(3) . . . .
C2 C1 C3 C4 -147.7(2) . . . .
C2 C1 C7 C6 87.6(3) . . . .
C2 C1 C7 C8 -42.7(3) . . . .
C3 O2 C18 O1 -34.5(3) . . . .
C3 O2 C18 C19 82.8(3) . . . .
C3 O2 C18 C20 -154.3(2) . . . .
C3 C1 C2 O1 -35.6(3) . . . .
C3 C1 C7 C6 -33.0(3) . . . .
C3 C1 C7 C8 -163.2(2) . . . .
C3 C4 C5 C6 -38.5(3) . . . .
C4 C5 C6 C7 -16.9(3) . . . .
C4 C5 C6 C11 -133.2(2) . . . .
C4 C5 C6 C22 108.2(3) . . . .
C5 C6 C7 C1 53.5(3) . . . .
C5 C6 C7 C8 -176.2(2) . . . .
C5 C6 C11 C10 175.08(19) . . . .
C5 C6 C11 C12 -54.6(3) . . . .
C6 C7 C8 C9 57.3(3) . . . .
C6 C11 C12 C13 160.8(2) . . . .
C7 C1 C2 O1 -159.53(19) . . . .
C7 C1 C3 O2 97.2(2) . . . .
C7 C1 C3 C4 -23.4(3) . . . .
C7 C6 C11 C10 57.3(2) . . . .
C7 C6 C11 C12 -172.3(2) . . . .
C7 C8 C9 C10 -52.4(3) . . . .
C8 C9 C10 C11 52.6(3) . . . .
C8 C9 C10 C23 -127.2(3) . . . .
C9 C10 C11 C6 -56.6(3) . . . .
C9 C10 C11 C12 172.5(2) . . . .
C10 C11 C12 C13 -69.6(3) . . . .
C11 C6 C7 C1 171.37(19) . . . .
C11 C6 C7 C8 -58.3(2) . . . .
C11 C12 C13 C14 150.4(3) . . . .
C12 C13 C14 C15 0.9(5) . . . .
C12 C13 C14 C17 -178.6(2) . . . .
C13 C14 C15 O3 -73.9(4) . . . .
C13 C14 C15 C16 166.1(3) . . . .
C13 C14 C17 O4 -173.8(2) . . . .
C13 C14 C17 O5 7.2(4) . . . .
C14 C15 C16 O4 17.3(4) . . . .
C15 C14 C17 O4 6.6(3) . . . .
C15 C14 C17 O5 -172.4(3) . . . .
C16 O4 C17 O5 -176.0(3) . . . .
C16 O4 C17 C14 4.9(3) . . . .
C17 O4 C16 C15 -14.7(4) . . . .
C17 C14 C15 O3 105.7(3) . . . .
C17 C14 C15 C16 -14.3(3) . . . .
C18 O1 C2 C1 71.8(3) . . . .
C18 O2 C3 C1 67.1(3) . . . .
C18 O2 C3 C4 -170.4(2) . . . .
C21 C1 C2 O1 80.2(3) . . . .
C21 C1 C3 O2 -143.9(2) . . . .
C21 C1 C3 C4 95.6(3) . . . .
C21 C1 C7 C6 -151.7(2) . . . .
C21 C1 C7 C8 78.1(3) . . . .
C22 C6 C7 C1 -69.0(3) . . . .
C22 C6 C7 C8 61.4(3) . . . .
C22 C6 C11 C10 -65.7(2) . . . .
C22 C6 C11 C12 64.7(3) . . . .
C23 C10 C11 C6 123.2(3) . . . .
C23 C10 C11 C12 -7.7(4) . . . .
